data_7206561
loop_
_publ_author_name
'Konidaris, Konstantis F.'
'Powell, Annie K.'
'Kostakis, George E.'

_publ_section_title
;
 Peculiar structural findings in coordination chemistry of
 malonamide--N,N&#x2032;-diacetic acid
;
_journal_issue 19
_journal_name_full CrystEngComm
_journal_page_first 5872
_journal_paper_doi 10.1039/c1ce05576c
_journal_volume 13
_journal_year 2011
_chemical_formula_sum 'C28 H64 Ca4 Cu4 N8 O46'
_chemical_formula_weight 1663.35
_chemical_name_systematic
;
?
;
_space_group_IT_number 14
_symmetry_cell_setting monoclinic
_symmetry_space_group_name_Hall '-P 2ybc'
_symmetry_space_group_name_H-M 'P 1 21/c 1'
_atom_sites_solution_hydrogens geom
_atom_sites_solution_primary direct
_atom_sites_solution_secondary difmap
_audit_creation_method SHELXL-97
_cell_angle_alpha 90.00
_cell_angle_beta 96.501(11)
_cell_angle_gamma 90.00
_cell_formula_units_Z 2
_cell_length_a 6.6989(9)
_cell_length_b 19.186(2)
_cell_length_c 22.557(3)
_cell_measurement_reflns_used 11234
_cell_measurement_temperature 180(2)
_cell_measurement_theta_max 27.09
_cell_measurement_theta_min 1.39
_cell_volume 2880.5(6)
_computing_cell_refinement 'STOE X-AREA'
_computing_data_collection 'STOE X-AREA'
_computing_data_reduction 'STOE X-RED'
_computing_structure_refinement 'SHELXL-97 (Sheldrick, 1997)'
_computing_structure_solution 'SHELXS-97 (Sheldrick, 1990)'
_diffrn_ambient_temperature 180(2)
_diffrn_detector 'image plate ( 34 cm diameter )'
_diffrn_detector_type STOE
_diffrn_measured_fraction_theta_full 0.998
_diffrn_measured_fraction_theta_max 0.993
_diffrn_measurement_device '2-circle goniometer'
_diffrn_measurement_device_type 'STOE IPDS 2'
_diffrn_radiation_monochromator graphite
_diffrn_radiation_source 'fine-focus sealed tube'
_diffrn_radiation_type MoK\a
_diffrn_radiation_wavelength 0.71073
_diffrn_reflns_av_R_equivalents 0.0886
_diffrn_reflns_av_sigmaI/netI 0.1073
_diffrn_reflns_limit_h_max 8
_diffrn_reflns_limit_h_min -7
_diffrn_reflns_limit_k_max 24
_diffrn_reflns_limit_k_min -24
_diffrn_reflns_limit_l_max 28
_diffrn_reflns_limit_l_min -28
_diffrn_reflns_number 19609
_diffrn_reflns_theta_full 25.00
_diffrn_reflns_theta_max 26.78
_diffrn_reflns_theta_min 1.40
_exptl_absorpt_coefficient_mu 1.937
_exptl_absorpt_correction_T_max 0.9442
_exptl_absorpt_correction_T_min 0.7219
_exptl_absorpt_correction_type multi-scan
_exptl_absorpt_process_details 'XPREP in SHELXTL 6.14 (BrukerAXS Inc., 2003)'
_exptl_crystal_colour pink
_exptl_crystal_density_diffrn 1.918
_exptl_crystal_density_method 'not measured'
_exptl_crystal_description needle
_exptl_crystal_F_000 1704
_exptl_crystal_size_max 0.18
_exptl_crystal_size_mid 0.05
_exptl_crystal_size_min 0.03
_refine_diff_density_max 0.851
_refine_diff_density_min -0.647
_refine_diff_density_rms 0.105
_refine_ls_extinction_method none
_refine_ls_goodness_of_fit_ref 0.956
_refine_ls_hydrogen_treatment mixed
_refine_ls_matrix_type full
_refine_ls_number_parameters 461
_refine_ls_number_reflns 6125
_refine_ls_number_restraints 65
_refine_ls_restrained_S_all 0.951
_refine_ls_R_factor_all 0.1098
_refine_ls_R_factor_gt 0.0572
_refine_ls_shift/su_max 0.002
_refine_ls_shift/su_mean 0.000
_refine_ls_structure_factor_coef Fsqd
_refine_ls_weighting_details 'calc w=1/[\s^2^(Fo^2^)+(0.0448P)^2^+0.0000P] where P=(Fo^2^+2Fc^2^)/3'
_refine_ls_weighting_scheme calc
_refine_ls_wR_factor_gt 0.1020
_refine_ls_wR_factor_ref 0.1149
_reflns_number_gt 3770
_reflns_number_total 6125
_reflns_threshold_expression >2sigma(I)
_cod_data_source_file c1ce05576c.txt
_cod_data_source_block kfk-57b
_cod_original_cell_volume 2880.5(7)
_cod_original_sg_symbol_H-M P21/c
_cod_database_code 7206561

loop_
_symmetry_equiv_pos_as_xyz
'x, y, z'
'-x, y+1/2, -z+1/2'
'-x, -y, -z'
'x, -y-1/2, z-1/2'

loop_
_atom_site_label
_atom_site_type_symbol
_atom_site_fract_x
_atom_site_fract_y
_atom_site_fract_z
_atom_site_U_iso_or_equiv
_atom_site_adp_type
_atom_site_occupancy
_atom_site_symmetry_multiplicity
_atom_site_calc_flag
_atom_site_refinement_flags
Cu1 Cu 0.07561(11) 0.73187(3) 0.10118(3) 0.02385(17) Uani 1 1 d .
Cu2 Cu 0.35285(12) 0.32763(3) 0.35975(3) 0.02599(18) Uani 1 1 d .
Ca1 Ca 0.05561(18) 0.58737(5) -0.04765(5) 0.0241(3) Uani 1 1 d .
Ca2 Ca 0.21109(19) 0.55045(5) 0.33012(5) 0.0269(3) Uani 1 1 d .
N1 N 0.1143(7) 0.8156(2) 0.14709(18) 0.0225(10) Uani 1 1 d .
N2 N 0.0717(7) 0.6692(2) 0.16625(18) 0.0232(10) Uani 1 1 d .
N3 N 0.3691(7) 0.2987(2) 0.27947(19) 0.0235(10) Uani 1 1 d .
N4 N 0.3992(7) 0.2381(2) 0.39595(19) 0.0255(10) Uani 1 1 d .
O1 O 0.0877(6) 0.79068(18) 0.03287(16) 0.0291(9) Uani 1 1 d .
O2 O 0.1091(7) 0.9019(2) 0.00609(18) 0.0393(11) Uani 1 1 d .
O3 O 0.1575(6) 0.87901(18) 0.23376(16) 0.0289(9) Uani 1 1 d .
O4 O 0.1452(7) 0.63646(18) 0.26243(16) 0.0308(10) Uani 1 1 d .
O5 O 0.0326(6) 0.64795(18) 0.05053(16) 0.0263(9) Uani 1 1 d .
O6 O -0.0081(7) 0.53450(18) 0.05481(16) 0.0310(10) Uani 1 1 d .
O7 O 0.3112(7) 0.42073(19) 0.32621(16) 0.0301(9) Uani 1 1 d .
O8 O 0.3154(7) 0.48098(19) 0.24376(17) 0.0347(10) Uani 1 1 d .
O9 O 0.3701(6) 0.21931(19) 0.20419(16) 0.0309(9) Uani 1 1 d .
O10 O 0.4635(7) 0.12203(19) 0.39772(17) 0.0324(10) Uani 1 1 d .
O11 O 0.3551(7) 0.36211(19) 0.44021(17) 0.0334(10) Uani 1 1 d .
O12 O 0.3933(7) 0.3283(2) 0.53512(17) 0.0405(11) Uani 1 1 d .
O13 O -0.2861(7) 0.6020(2) -0.07827(19) 0.0346(10) Uani 1 1 d D
H131 H -0.353(9) 0.570(2) -0.101(2) 0.041 Uiso 1 1 d D
H132 H -0.349(9) 0.6405(19) -0.090(3) 0.041 Uiso 1 1 d D
O14 O 0.1522(7) 0.5792(2) -0.14518(17) 0.0326(10) Uani 1 1 d D
H141 H 0.261(7) 0.556(3) -0.145(2) 0.039 Uiso 1 1 d D
H142 H 0.132(9) 0.598(3) -0.1808(19) 0.039 Uiso 1 1 d D
O15 O 0.1146(7) 0.70627(19) -0.06934(18) 0.0327(10) Uani 1 1 d D
H151 H 0.229(7) 0.713(3) -0.083(2) 0.039 Uiso 1 1 d D
H152 H 0.110(9) 0.735(3) -0.041(2) 0.039 Uiso 1 1 d D
O16 O 0.3903(7) 0.5705(2) -0.00433(18) 0.0352(10) Uani 1 1 d D
H161 H 0.437(9) 0.590(3) 0.0298(17) 0.042 Uiso 1 1 d D
H162 H 0.487(8) 0.575(3) -0.026(2) 0.042 Uiso 1 1 d D
O17 O 0.5515(8) 0.5921(2) 0.3445(2) 0.0498(13) Uani 1 1 d D
H171 H 0.581(14) 0.595(4) 0.3800(16) 0.075 Uiso 1 1 d D
H172 H 0.562(13) 0.631(3) 0.327(3) 0.075 Uiso 1 1 d D
O18 O -0.1200(7) 0.5131(2) 0.2991(2) 0.0379(11) Uani 1 1 d D
H181 H -0.151(9) 0.4689(19) 0.292(3) 0.045 Uiso 1 1 d D
H182 H -0.208(9) 0.527(3) 0.322(3) 0.045 Uiso 1 1 d D
O19 O 0.2738(9) 0.5067(2) 0.42902(19) 0.0470(13) Uani 1 1 d D
H191 H 0.226(10) 0.526(3) 0.460(2) 0.056 Uiso 1 1 d D
H192 H 0.319(11) 0.467(2) 0.444(3) 0.056 Uiso 1 1 d D
O20 O 0.0589(8) 0.6329(2) 0.38841(19) 0.0467(13) Uani 1 1 d D
H201 H 0.023(11) 0.630(3) 0.4240(19) 0.056 Uiso 1 1 d D
H202 H 0.010(11) 0.672(3) 0.375(3) 0.056 Uiso 1 1 d D
C1 C 0.1074(10) 0.8566(3) 0.0451(2) 0.0278(13) Uani 1 1 d .
C2 C 0.1307(10) 0.8772(3) 0.1103(2) 0.0275(13) Uani 1 1 d .
H2A H 0.2631 0.8995 0.1209 0.033 Uiso 1 1 calc R
H2B H 0.0250 0.9111 0.1176 0.033 Uiso 1 1 calc R
C3 C 0.1321(9) 0.8216(3) 0.2057(2) 0.0234(12) Uani 1 1 d .
C4 C 0.1287(9) 0.7575(2) 0.2449(2) 0.0222(12) Uani 1 1 d .
H4A H 0.0138 0.7640 0.2684 0.027 Uiso 1 1 calc R
H4B H 0.2514 0.7602 0.2737 0.027 Uiso 1 1 calc R
C5 C 0.1160(9) 0.6827(3) 0.2230(2) 0.0228(12) Uani 1 1 d .
C6 C 0.0483(10) 0.5960(3) 0.1478(2) 0.0264(13) Uani 1 1 d .
H6A H -0.0699 0.5756 0.1640 0.032 Uiso 1 1 calc R
H6B H 0.1688 0.5691 0.1638 0.032 Uiso 1 1 calc R
C7 C 0.0214(9) 0.5914(3) 0.0812(2) 0.0258(12) Uani 1 1 d .
C8 C 0.3255(9) 0.4239(3) 0.2696(2) 0.0258(12) Uani 1 1 d .
C9 C 0.3529(9) 0.3565(3) 0.2367(2) 0.0258(13) Uani 1 1 d .
H9A H 0.2369 0.3489 0.2062 0.031 Uiso 1 1 calc R
H9B H 0.4760 0.3591 0.2164 0.031 Uiso 1 1 calc R
C10 C 0.3757(9) 0.2341(3) 0.2591(2) 0.0248(12) Uani 1 1 d .
C11 C 0.4004(9) 0.1732(3) 0.3020(2) 0.0276(13) Uani 1 1 d .
H11A H 0.2832 0.1425 0.2911 0.033 Uiso 1 1 calc R
H11B H 0.5196 0.1471 0.2918 0.033 Uiso 1 1 calc R
C12 C 0.4229(9) 0.1786(3) 0.3691(2) 0.0255(12) Uani 1 1 d .
C13 C 0.4180(9) 0.2409(3) 0.4610(2) 0.0270(13) Uani 1 1 d .
H13A H 0.5528 0.2242 0.4775 0.032 Uiso 1 1 calc R
H13B H 0.3163 0.2101 0.4760 0.032 Uiso 1 1 calc R
C14 C 0.3875(9) 0.3155(3) 0.4811(2) 0.0286(13) Uani 1 1 d .
O21 O 0.4970(7) 0.2799(2) 0.10678(18) 0.0340(10) Uani 1 1 d D
H211 H 0.464(10) 0.264(3) 0.1413(16) 0.041 Uiso 1 1 d D
H212 H 0.457(10) 0.246(3) 0.0823(19) 0.041 Uiso 1 1 d D
O22 O 0.4935(7) -0.00497(19) 0.35508(18) 0.0307(9) Uani 1 1 d D
H221 H 0.484(10) 0.038(2) 0.364(2) 0.037 Uiso 1 1 d D
H222 H 0.554(9) -0.008(3) 0.325(2) 0.037 Uiso 1 1 d D
O23 O 0.728(3) 0.5384(9) 0.4418(8) 0.265(7) Uiso 1 1 d .

loop_
_atom_site_aniso_label
_atom_site_aniso_U_11
_atom_site_aniso_U_22
_atom_site_aniso_U_33
_atom_site_aniso_U_23
_atom_site_aniso_U_13
_atom_site_aniso_U_12
Cu1 0.0308(4) 0.0192(3) 0.0216(3) -0.0004(3) 0.0030(3) 0.0001(3)
Cu2 0.0326(4) 0.0205(3) 0.0253(3) 0.0027(3) 0.0050(3) 0.0034(3)
Ca1 0.0266(7) 0.0206(5) 0.0250(5) -0.0011(4) 0.0028(5) -0.0011(5)
Ca2 0.0310(7) 0.0216(5) 0.0284(6) 0.0031(4) 0.0048(5) 0.0019(5)
N1 0.027(3) 0.019(2) 0.022(2) 0.0012(17) 0.003(2) -0.0031(19)
N2 0.030(3) 0.018(2) 0.022(2) -0.0008(18) 0.005(2) 0.000(2)
N3 0.027(3) 0.015(2) 0.028(2) 0.0060(18) 0.002(2) 0.0047(19)
N4 0.029(3) 0.022(2) 0.024(2) -0.0007(19) 0.001(2) 0.003(2)
O1 0.041(3) 0.0232(19) 0.0239(19) -0.0002(15) 0.0057(18) 0.0014(18)
O2 0.056(3) 0.029(2) 0.033(2) 0.0054(18) 0.010(2) -0.005(2)
O3 0.042(3) 0.0177(17) 0.026(2) -0.0038(15) -0.0006(18) -0.0010(17)
O4 0.047(3) 0.0249(19) 0.0199(19) 0.0055(16) 0.0027(18) 0.0020(19)
O5 0.034(3) 0.0224(18) 0.0236(19) 0.0001(15) 0.0062(17) -0.0008(17)
O6 0.045(3) 0.0194(18) 0.029(2) -0.0049(16) 0.0064(19) -0.0040(18)
O7 0.043(3) 0.0222(19) 0.026(2) 0.0026(16) 0.0063(18) 0.0032(18)
O8 0.052(3) 0.025(2) 0.030(2) 0.0060(17) 0.015(2) 0.0120(19)
O9 0.042(3) 0.026(2) 0.026(2) 0.0018(16) 0.0058(18) 0.0028(18)
O10 0.044(3) 0.0259(19) 0.026(2) 0.0023(16) -0.0013(19) 0.0068(19)
O11 0.046(3) 0.0240(19) 0.030(2) 0.0032(17) 0.006(2) 0.0071(19)
O12 0.071(4) 0.026(2) 0.025(2) -0.0010(17) 0.007(2) 0.012(2)
O13 0.029(3) 0.031(2) 0.042(3) -0.0037(19) -0.001(2) 0.0010(19)
O14 0.037(3) 0.037(2) 0.025(2) 0.0044(18) 0.0075(19) 0.009(2)
O15 0.041(3) 0.027(2) 0.032(2) -0.0005(17) 0.009(2) -0.0014(19)
O16 0.030(3) 0.045(2) 0.031(2) -0.0052(19) 0.0051(19) -0.002(2)
O17 0.034(3) 0.041(3) 0.074(3) 0.024(3) 0.002(3) 0.004(2)
O18 0.032(3) 0.028(2) 0.054(3) -0.001(2) 0.008(2) -0.0032(19)
O19 0.085(4) 0.026(2) 0.030(2) 0.0033(18) 0.006(2) 0.009(2)
O20 0.084(4) 0.027(2) 0.031(2) 0.0011(19) 0.013(2) 0.013(2)
C1 0.030(4) 0.024(3) 0.030(3) 0.001(2) 0.005(3) 0.001(3)
C2 0.035(4) 0.024(3) 0.024(3) 0.001(2) 0.004(3) -0.004(2)
C3 0.024(3) 0.017(2) 0.029(3) -0.003(2) 0.005(2) -0.001(2)
C4 0.028(3) 0.018(2) 0.020(3) 0.003(2) 0.001(2) -0.001(2)
C5 0.022(3) 0.021(3) 0.025(3) 0.000(2) 0.002(2) 0.000(2)
C6 0.034(4) 0.020(3) 0.026(3) -0.002(2) 0.006(3) -0.001(2)
C7 0.021(3) 0.029(3) 0.028(3) -0.001(2) 0.005(2) -0.001(2)
C8 0.027(3) 0.024(3) 0.028(3) 0.007(2) 0.009(2) 0.005(2)
C9 0.032(4) 0.022(2) 0.024(3) 0.001(2) 0.006(3) 0.002(2)
C10 0.021(3) 0.029(3) 0.024(3) 0.003(2) 0.005(2) -0.002(2)
C11 0.030(4) 0.023(3) 0.030(3) -0.001(2) 0.004(3) 0.001(3)
C12 0.023(3) 0.024(3) 0.030(3) 0.003(2) 0.005(2) 0.001(2)
C13 0.027(3) 0.033(3) 0.021(3) 0.003(2) 0.003(2) 0.003(3)
C14 0.029(4) 0.029(3) 0.028(3) 0.004(2) 0.004(3) 0.001(3)
O21 0.045(3) 0.028(2) 0.030(2) 0.0008(17) 0.006(2) -0.005(2)
O22 0.034(3) 0.0233(19) 0.036(2) -0.0033(17) 0.009(2) 0.0016(18)

loop_
_atom_type_symbol
_atom_type_description
_atom_type_scat_dispersion_real
_atom_type_scat_dispersion_imag
_atom_type_scat_source
C C 0.0033 0.0016 'International Tables Vol C Tables 4.2.6.8 and 6.1.1.4'
H H 0.0000 0.0000 'International Tables Vol C Tables 4.2.6.8 and 6.1.1.4'
N N 0.0061 0.0033 'International Tables Vol C Tables 4.2.6.8 and 6.1.1.4'
O O 0.0106 0.0060 'International Tables Vol C Tables 4.2.6.8 and 6.1.1.4'
Ca Ca 0.2262 0.3064 'International Tables Vol C Tables 4.2.6.8 and 6.1.1.4'
Cu Cu 0.3201 1.2651 'International Tables Vol C Tables 4.2.6.8 and 6.1.1.4'

loop_
_geom_angle_atom_site_label_1
_geom_angle_atom_site_label_2
_geom_angle_atom_site_label_3
_geom_angle
_geom_angle_site_symmetry_1
_geom_angle_site_symmetry_3
N2 Cu1 N1 97.23(18) . .
N2 Cu1 O1 176.41(17) . .
N1 Cu1 O1 85.73(17) . .
N2 Cu1 O5 85.26(16) . .
N1 Cu1 O5 177.44(17) . .
O1 Cu1 O5 91.80(15) . .
N3 Cu2 N4 96.90(18) . .
N3 Cu2 O11 175.2(2) . .
N4 Cu2 O11 85.58(17) . .
N3 Cu2 O7 85.35(16) . .
N4 Cu2 O7 177.42(19) . .
O11 Cu2 O7 92.09(16) . .
O13 Ca1 O6 88.77(15) . 3_565
O13 Ca1 O16 172.76(15) . .
O6 Ca1 O16 90.40(15) 3_565 .
O13 Ca1 O14 95.45(16) . .
O6 Ca1 O14 85.38(14) 3_565 .
O16 Ca1 O14 91.65(16) . .
O13 Ca1 O15 90.23(16) . .
O6 Ca1 O15 163.84(14) 3_565 .
O16 Ca1 O15 92.56(16) . .
O14 Ca1 O15 78.65(14) . .
O13 Ca1 O5 92.82(14) . .
O6 Ca1 O5 119.67(13) 3_565 .
O16 Ca1 O5 81.35(14) . .
O14 Ca1 O5 153.80(14) . .
O15 Ca1 O5 76.49(13) . .
O13 Ca1 O6 93.20(15) . .
O6 Ca1 O6 68.94(14) 3_565 .
O16 Ca1 O6 79.79(14) . .
O14 Ca1 O6 152.69(13) . .
O15 Ca1 O6 127.22(13) . .
O5 Ca1 O6 50.75(11) . .
O13 Ca1 H141 110.4(10) . .
O6 Ca1 H141 79.0(13) 3_565 .
O16 Ca1 H141 76.5(10) . .
O14 Ca1 H141 16.6(8) . .
O15 Ca1 H141 86.2(12) . .
O5 Ca1 H141 151.2(13) . .
O6 Ca1 H141 139.7(9) . .
O4 Ca2 O18 85.19(16) . .
O4 Ca2 O20 79.83(15) . .
O18 Ca2 O20 85.31(18) . .
O4 Ca2 O19 153.32(15) . .
O18 Ca2 O19 103.39(18) . .
O20 Ca2 O19 75.84(16) . .
O4 Ca2 O17 87.58(16) . .
O18 Ca2 O17 170.48(17) . .
O20 Ca2 O17 99.51(19) . .
O19 Ca2 O17 85.80(19) . .
O4 Ca2 O8 85.07(13) . .
O18 Ca2 O8 86.76(16) . .
O20 Ca2 O8 163.46(15) . .
O19 Ca2 O8 120.21(15) . .
O17 Ca2 O8 86.46(17) . .
O4 Ca2 O7 135.49(13) . .
O18 Ca2 O7 86.33(15) . .
O20 Ca2 O7 142.66(14) . .
O19 Ca2 O7 70.88(13) . .
O17 Ca2 O7 94.54(15) . .
O8 Ca2 O7 50.85(12) . .
O4 Ca2 H171 98.6(12) . .
O18 Ca2 H171 173.0(12) . .
O20 Ca2 H171 89.5(17) . .
O19 Ca2 H171 70.7(10) . .
O17 Ca2 H171 16.4(11) . .
O8 Ca2 H171 99.5(16) . .
O7 Ca2 H171 95.0(17) . .
C3 N1 C2 119.8(4) . .
C3 N1 Cu1 127.4(3) . .
C2 N1 Cu1 112.8(3) . .
C5 N2 C6 118.2(4) . .
C5 N2 Cu1 127.6(4) . .
C6 N2 Cu1 113.3(3) . .
C10 N3 C9 118.9(4) . .
C10 N3 Cu2 127.5(3) . .
C9 N3 Cu2 113.3(3) . .
C12 N4 C13 119.7(4) . .
C12 N4 Cu2 127.5(4) . .
C13 N4 Cu2 112.8(3) . .
C1 O1 Cu1 114.5(3) . .
C5 O4 Ca2 176.6(4) . .
C7 O5 Cu1 112.8(3) . .
C7 O5 Ca1 95.5(3) . .
Cu1 O5 Ca1 149.76(18) . .
C7 O6 Ca1 155.6(4) . 3_565
C7 O6 Ca1 92.8(3) . .
Ca1 O6 Ca1 111.06(14) 3_565 .
C8 O7 Cu2 113.8(3) . .
C8 O7 Ca2 92.1(3) . .
Cu2 O7 Ca2 153.79(19) . .
C8 O8 Ca2 96.2(3) . .
C14 O11 Cu2 114.8(3) . .
Ca1 O13 H131 120(4) . .
Ca1 O13 H132 128(4) . .
H131 O13 H132 102(4) . .
Ca1 O14 H141 111(4) . .
Ca1 O14 H142 142(4) . .
H141 O14 H142 105(4) . .
Ca1 O15 H151 113(4) . .
Ca1 O15 H152 117(4) . .
H151 O15 H152 106(4) . .
Ca1 O16 H161 122(4) . .
Ca1 O16 H162 120(4) . .
H161 O16 H162 104(4) . .
Ca2 O17 H171 106(7) . .
Ca2 O17 H172 111(6) . .
H171 O17 H172 112(5) . .
Ca2 O18 H181 122(4) . .
Ca2 O18 H182 114(4) . .
H181 O18 H182 104(4) . .
Ca2 O19 H191 124(4) . .
Ca2 O19 H192 134(4) . .
H191 O19 H192 101(4) . .
Ca2 O20 H201 131(4) . .
Ca2 O20 H202 123(4) . .
H201 O20 H202 106(4) . .
O2 C1 O1 122.8(5) . .
O2 C1 C2 119.9(5) . .
O1 C1 C2 117.3(5) . .
N1 C2 C1 109.7(4) . .
N1 C2 H2A 109.7 . .
C1 C2 H2A 109.7 . .
N1 C2 H2B 109.7 . .
C1 C2 H2B 109.7 . .
H2A C2 H2B 108.2 . .
O3 C3 N1 124.5(5) . .
O3 C3 C4 114.9(4) . .
N1 C3 C4 120.5(4) . .
C3 C4 C5 125.5(4) . .
C3 C4 H4A 105.9 . .
C5 C4 H4A 105.9 . .
C3 C4 H4B 105.9 . .
C5 C4 H4B 105.9 . .
H4A C4 H4B 106.3 . .
O4 C5 N2 123.7(5) . .
O4 C5 C4 116.0(4) . .
N2 C5 C4 120.3(5) . .
N2 C6 C7 109.7(4) . .
N2 C6 H6A 109.7 . .
C7 C6 H6A 109.7 . .
N2 C6 H6B 109.7 . .
C7 C6 H6B 109.7 . .
H6A C6 H6B 108.2 . .
O6 C7 O5 119.6(5) . .
O6 C7 C6 121.6(5) . .
O5 C7 C6 118.7(5) . .
O6 C7 Ca1 62.1(3) . .
O5 C7 Ca1 58.5(3) . .
C6 C7 Ca1 168.5(4) . .
O8 C8 O7 120.1(5) . .
O8 C8 C9 121.9(5) . .
O7 C8 C9 118.1(4) . .
O8 C8 Ca2 58.9(3) . .
O7 C8 Ca2 61.7(3) . .
C9 C8 Ca2 171.9(4) . .
N3 C9 C8 109.2(4) . .
N3 C9 H9A 109.8 . .
C8 C9 H9A 109.8 . .
N3 C9 H9B 109.8 . .
C8 C9 H9B 109.8 . .
H9A C9 H9B 108.3 . .
O9 C10 N3 123.4(5) . .
O9 C10 C11 116.0(5) . .
N3 C10 C11 120.5(5) . .
C12 C11 C10 125.4(5) . .
C12 C11 H11A 106.0 . .
C10 C11 H11A 106.0 . .
C12 C11 H11B 106.0 . .
C10 C11 H11B 106.0 . .
H11A C11 H11B 106.3 . .
O10 C12 N4 122.5(5) . .
O10 C12 C11 116.1(5) . .
N4 C12 C11 121.3(5) . .
N4 C13 C14 109.6(4) . .
N4 C13 H13A 109.8 . .
C14 C13 H13A 109.8 . .
N4 C13 H13B 109.8 . .
C14 C13 H13B 109.8 . .
H13A C13 H13B 108.2 . .
O12 C14 O11 123.5(5) . .
O12 C14 C13 119.3(5) . .
O11 C14 C13 117.2(5) . .
H211 O21 H212 102(4) . .
H221 O22 H222 108(4) . .

loop_
_geom_bond_atom_site_label_1
_geom_bond_atom_site_label_2
_geom_bond_distance
_geom_bond_site_symmetry_2
Cu1 N2 1.899(4) .
Cu1 N1 1.913(4) .
Cu1 O1 1.919(4) .
Cu1 O5 1.976(3) .
Cu2 N3 1.909(4) .
Cu2 N4 1.912(4) .
Cu2 O11 1.930(4) .
Cu2 O7 1.948(4) .
Ca1 O13 2.332(5) .
Ca1 O6 2.363(4) 3_565
Ca1 O16 2.364(5) .
Ca1 O14 2.368(4) .
Ca1 O15 2.376(4) .
Ca1 O5 2.521(4) .
Ca1 O6 2.603(4) .
Ca1 H141 2.79(5) .
Ca2 O4 2.258(4) .
Ca2 O18 2.360(5) .
Ca2 O20 2.361(4) .
Ca2 O19 2.376(4) .
Ca2 O17 2.404(5) .
Ca2 O8 2.524(4) .
Ca2 O7 2.582(4) .
Ca2 H171 2.74(8) .
N1 C3 1.319(7) .
N1 C2 1.455(6) .
N2 C5 1.306(6) .
N2 C6 1.470(6) .
N3 C10 1.324(7) .
N3 C9 1.466(6) .
N4 C12 1.310(7) .
N4 C13 1.459(7) .
O1 C1 1.297(6) .
O2 C1 1.239(6) .
O3 C3 1.272(6) .
O4 C5 1.256(6) .
O5 C7 1.293(6) .
O6 C7 1.249(6) .
O6 Ca1 2.363(4) 3_565
O7 C8 1.293(6) .
O8 C8 1.238(6) .
O9 C10 1.268(6) .
O10 C12 1.275(6) .
O11 C14 1.286(6) .
O12 C14 1.238(6) .
O13 H131 0.88(3) .
O13 H132 0.88(3) .
O14 H141 0.85(3) .
O14 H142 0.88(3) .
O15 H151 0.87(3) .
O15 H152 0.86(3) .
O16 H161 0.88(3) .
O16 H162 0.86(3) .
O17 H171 0.80(4) .
O17 H172 0.85(4) .
O18 H181 0.88(3) .
O18 H182 0.87(3) .
O19 H191 0.89(3) .
O19 H192 0.87(3) .
O20 H201 0.87(3) .
O20 H202 0.86(3) .
C1 C2 1.513(7) .
C2 H2A 0.9900 .
C2 H2B 0.9900 .
C3 C4 1.517(7) .
C4 C5 1.518(7) .
C4 H4A 0.9900 .
C4 H4B 0.9900 .
C6 C7 1.494(7) .
C6 H6A 0.9900 .
C6 H6B 0.9900 .
C8 C9 1.512(7) .
C9 H9A 0.9900 .
C9 H9B 0.9900 .
C10 C11 1.515(7) .
C11 C12 1.509(7) .
C11 H11A 0.9900 .
C11 H11B 0.9900 .
C13 C14 1.523(8) .
C13 H13A 0.9900 .
C13 H13B 0.9900 .
O21 H211 0.89(3) .
O21 H212 0.88(3) .
O22 H221 0.86(3) .
O22 H222 0.84(3) .

loop_
_geom_hbond_atom_site_label_D
_geom_hbond_atom_site_label_H
_geom_hbond_atom_site_label_A
_geom_hbond_distance_DH
_geom_hbond_distance_HA
_geom_hbond_distance_DA
_geom_hbond_angle_DHA
_geom_hbond_site_symmetry_A
O13 H131 O22 0.88(3) 1.84(4) 2.721(6) 176(6) 4_465
O13 H132 O21 0.88(3) 1.84(4) 2.709(6) 173(6) 3_565
O14 H141 O22 0.85(3) 1.84(3) 2.693(6) 179(6) 4_565
O14 H142 O3 0.88(3) 2.00(4) 2.850(5) 162(5) 4_575
O15 H151 O21 0.87(3) 1.97(4) 2.838(6) 173(6) 3_665
O15 H152 O1 0.86(3) 1.99(3) 2.840(5) 171(6) .
O16 H161 O10 0.88(3) 1.80(3) 2.681(6) 175(6) 2_655
O16 H162 O13 0.86(3) 2.09(4) 2.944(6) 171(6) 1_655
O17 H172 O9 0.85(4) 1.91(4) 2.751(6) 170(8) 2_655
O18 H181 O3 0.88(3) 1.82(3) 2.681(5) 164(6) 2_545
O18 H182 O17 0.87(3) 2.14(4) 2.950(7) 155(6) 1_455
O19 H191 O2 0.89(3) 1.94(4) 2.784(6) 158(6) 4_576
O19 H191 O23 0.89(3) 2.52(6) 3.041(18) 118(5) 3_666
O19 H192 O11 0.87(3) 2.03(4) 2.833(6) 152(6) .
O19 H191 O23 0.89(3) 2.52(6) 3.041(18) 118(5) 3_666
O20 H201 O2 0.87(3) 1.97(4) 2.721(6) 144(6) 4_576
O21 H211 O9 0.89(3) 1.82(4) 2.707(5) 170(5) .
O22 H221 O10 0.86(3) 1.79(3) 2.636(5) 169(5) .
O22 H222 O8 0.84(3) 1.87(3) 2.707(5) 177(5) 2_645
